data_4134367
loop_
_publ_author_name
'Gosset, Alexis'
'Wilbraham, Liam'
'Lachmanova, Stepanka Novakova'
'Sokolova, Romana'
'Dupeyre, Gr\'egory'
'Tuy\`eras, Fabien'
'Ochsenbein, Philippe'
'Perruchot, Christian'
'Jacquot de Rouville, Henri-Pierre'
'Randriamahazaka, Hyacinthe'
'Pospisil, Lubomir'
'Ciofini, Ilaria'
'Hromadov\'a, Magdal\'ena'
'Lain\'e, Philippe P'

_publ_section_title
;
 Electron Storage System Based on a Two-Way Inversion of Redox Potentials.
;
_journal_name_full 'Journal of the American Chemical Society'
_journal_paper_doi 10.1021/jacs.9b12762
_journal_year 2020
_chemical_compound_source 'see text'
_chemical_formula_moiety 'C24 H22 N2, 2(F6 P), C2 H3 N'
_chemical_formula_sum 'C26 H25 F12 N3 P2'
_chemical_formula_weight 669.43
_chemical_name_common Lain33_nnBuDiPyNaph
_chemical_name_systematic
;
N,N'-(n-butyl)-1,8-di(pyrid-4-ylium)naphtalene bis(hexafluorophosphate)
;
_space_group_crystal_system monoclinic
_space_group_IT_number 9
_space_group_name_Hall 'C -2yc'
_space_group_name_H-M_alt 'C 1 c 1'
_atom_sites_solution_hydrogens geom
_audit_creation_date 'Fri Feb 22 14:48:47 2019'
_audit_creation_method SHELXL-2014/7
_cell_angle_alpha 90
_cell_angle_beta 96.389(2)
_cell_angle_gamma 90
_cell_formula_units_Z 4
_cell_length_a 16.6714(7)
_cell_length_b 18.9511(8)
_cell_length_c 8.8285(4)
_cell_measurement_reflns_used 9368
_cell_measurement_temperature 112(1)
_cell_measurement_theta_max 67.2996
_cell_measurement_theta_min 3.5435
_cell_volume 2772.0(2)
_computing_cell_refinement 'SAINT V8.34A (Bruker AXS Inc., 2013)'
_computing_data_collection 'Bruker Instrument Service v2016.5.0.1'
_computing_data_reduction 'SAINT V8.34A (Bruker AXS Inc., 2013)'
_computing_molecular_graphics 'SHELXP-2013 (Sheldrick, 2013)'
_computing_publication_material 'PLATON (Spek, 2003)'
_computing_structure_refinement 'SHELXL-2014/7 (Sheldrick, 2014)'
_computing_structure_solution 'SHELXS-2013 (Sheldrick, 2013)'
_diffrn_ambient_temperature 112(1)
_diffrn_detector_area_resol_mean 8.3333
_diffrn_measured_fraction_theta_full 0.992
_diffrn_measured_fraction_theta_max 0.992
_diffrn_measurement_device_type 'Bruker Instrument Service v2016.5.0.1'
_diffrn_radiation_monochromator graphite
_diffrn_radiation_probe x-ray
_diffrn_radiation_source 'fine-focus sealed tube'
_diffrn_radiation_type CuK\a
_diffrn_radiation_wavelength 1.54178
_diffrn_reflns_av_R_equivalents 0.0453
_diffrn_reflns_av_sigmaI/netI 0.0368
_diffrn_reflns_av_unetI/netI 0.0368
_diffrn_reflns_Laue_measured_fraction_full 0.992
_diffrn_reflns_Laue_measured_fraction_max 0.992
_diffrn_reflns_limit_h_max 19
_diffrn_reflns_limit_h_min -19
_diffrn_reflns_limit_k_max 22
_diffrn_reflns_limit_k_min -22
_diffrn_reflns_limit_l_max 10
_diffrn_reflns_limit_l_min -9
_diffrn_reflns_number 23940
_diffrn_reflns_point_group_measured_fraction_full 0.891
_diffrn_reflns_point_group_measured_fraction_max 0.891
_diffrn_reflns_theta_full 67.534
_diffrn_reflns_theta_max 67.534
_diffrn_reflns_theta_min 3.543
_exptl_absorpt_coefficient_mu 2.396
_exptl_absorpt_correction_T_max 0.954
_exptl_absorpt_correction_T_min 0.700
_exptl_absorpt_correction_type multi-scan
_exptl_absorpt_process_details 'SADABS V2012/1 (Bruker AXS Inc.)'
_exptl_crystal_colour 'clear light colourless'
_exptl_crystal_density_diffrn 1.604
_exptl_crystal_density_method 'not measured'
_exptl_crystal_description Plate
_exptl_crystal_F_000 1360
_exptl_crystal_size_max 0.160
_exptl_crystal_size_mid 0.060
_exptl_crystal_size_min 0.020
_exptl_transmission_factor_max 0.753
_exptl_transmission_factor_min 0.567
_refine_diff_density_max 0.226
_refine_diff_density_min -0.275
_refine_diff_density_rms 0.049
_refine_ls_abs_structure_details
;
 Flack x determined using 1876 quotients [(I+)-(I-)]/[(I+)+(I-)]
 (Parsons, Flack and Wagner, Acta Cryst. B69 (2013) 249-259). 
;
_refine_ls_abs_structure_Flack 0.030(8)
_refine_ls_extinction_method none
_refine_ls_goodness_of_fit_ref 1.134
_refine_ls_hydrogen_treatment constr
_refine_ls_matrix_type full
_refine_ls_number_parameters 389
_refine_ls_number_reflns 4452
_refine_ls_number_restraints 266
_refine_ls_restrained_S_all 1.099
_refine_ls_R_factor_all 0.0275
_refine_ls_R_factor_gt 0.0271
_refine_ls_shift/su_max 0.008
_refine_ls_shift/su_mean 0.000
_refine_ls_structure_factor_coef Fsqd
_refine_ls_weighting_details 'w=1/[\s^2^(Fo^2^)+(0.0500P)^2^] where P=(Fo^2^+2Fc^2^)/3'
_refine_ls_weighting_scheme calc
_refine_ls_wR_factor_gt 0.0724
_refine_ls_wR_factor_ref 0.0727
_reflns_Friedel_coverage 0.792
_reflns_Friedel_fraction_full 0.790
_reflns_Friedel_fraction_max 0.789
_reflns_number_gt 4368
_reflns_number_total 4452
_reflns_threshold_expression >2sigma(I)
_cod_data_source_file ja9b12762_si_004.cif
_cod_data_source_block Lain33_nnBuDiPyNaph
_cod_original_sg_symbol_H-M 'C c'
_cod_database_code 4134367
_shelx_estimated_absorpt_t_max 0.954
_shelx_estimated_absorpt_t_min 0.700
_shelx_shelxl_version_number 2014/7
_shelx_space_group_comment
;
 The symmetry employed for this shelxl refinement is uniquely defined
by the following loop, which should always be used as a source of
symmetry information in preference to the above space-group names.
They are only intended as comments. 
;

loop_
_space_group_symop_id
_space_group_symop_operation_xyz
1 x,y,z
2 x,-y,1/2+z
3 1/2+x,1/2+y,z
4 1/2+x,1/2-y,1/2+z

loop_
_symmetry_equiv_pos_as_xyz
'x, y, z'
'x, -y, z+1/2'
'x+1/2, y+1/2, z'
'x+1/2, -y+1/2, z+1/2'

loop_
_atom_site_label
_atom_site_type_symbol
_atom_site_fract_x
_atom_site_fract_y
_atom_site_fract_z
_atom_site_U_iso_or_equiv
_atom_site_adp_type
_atom_site_occupancy
_atom_site_site_symmetry_order
_atom_site_calc_flag
_atom_site_refinement_flags_posn
_atom_site_refinement_flags_adp
_atom_site_refinement_flags_occupancy
_atom_site_disorder_assembly
_atom_site_disorder_group
P1 P 0.59645(3) 0.60458(2) -0.02872(4) 0.02096(9) Uani 1 1 d . U . . .
F1 F 0.62804(8) 0.63642(6) -0.17908(14) 0.0397(3) Uani 1 1 d . U . . .
N1 N 0.52153(8) 0.64550(7) 0.40755(17) 0.0193(3) Uani 1 1 d . U . . .
C2 C 0.52428(9) 0.59320(8) 0.51121(19) 0.0195(4) Uani 1 1 d . U . . .
H2A H 0.5735 0.5827 0.5718 0.023 Uiso 1 1 calc R U . . .
P2 P 0.32653(2) 0.79381(2) 1.02637(4) 0.02071(9) Uani 1 1 d . U . . .
F2 F 0.56408(6) 0.57408(5) 0.12194(13) 0.0289(2) Uani 1 1 d . U . . .
F3 F 0.67723(6) 0.63064(5) 0.07020(13) 0.0301(3) Uani 1 1 d . U . . .
C3 C 0.45593(9) 0.55488(8) 0.5296(2) 0.0200(4) Uani 1 1 d . U . . .
H3A H 0.4585 0.5173 0.6012 0.024 Uiso 1 1 calc R U . . .
C4 C 0.38276(9) 0.57094(8) 0.44348(19) 0.0182(3) Uani 1 1 d . U . . .
F4 F 0.51407(7) 0.58059(6) -0.12758(13) 0.0331(3) Uani 1 1 d . U . . .
F5 F 0.55518(7) 0.67959(5) 0.00088(15) 0.0335(3) Uani 1 1 d . U . . .
C5 C 0.38374(9) 0.62165(8) 0.32926(19) 0.0194(4) Uani 1 1 d . U . . .
H5A H 0.3361 0.6312 0.2631 0.023 Uiso 1 1 calc R U . . .
F6 F 0.63610(7) 0.53045(6) -0.05836(15) 0.0374(3) Uani 1 1 d . U . . .
C6 C 0.45365(10) 0.65775(8) 0.3124(2) 0.0204(3) Uani 1 1 d . U . . .
H6A H 0.4543 0.6916 0.2332 0.024 Uiso 1 1 calc R U . . .
C7 C 0.30716(10) 0.53397(8) 0.4720(2) 0.0212(4) Uani 1 1 d . U . . .
F7 F 0.38855(6) 0.83080(6) 0.92531(14) 0.0314(2) Uani 1 1 d . U . . .
C8 C 0.30840(11) 0.46163(8) 0.4615(2) 0.0251(4) Uani 1 1 d . U . . .
H8A H 0.3581 0.4383 0.4523 0.030 Uiso 1 1 calc R U . . .
F8 F 0.26465(7) 0.75562(6) 1.12689(13) 0.0328(3) Uani 1 1 d . U . . .
F9 F 0.26796(6) 0.77594(6) 0.87488(13) 0.0286(2) Uani 1 1 d . U . . .
C9 C 0.23754(12) 0.42122(9) 0.4641(3) 0.0314(5) Uani 1 1 d . U . . .
H9A H 0.2395 0.3712 0.4570 0.038 Uiso 1 1 calc R U . . .
C10 C 0.16636(11) 0.45444(9) 0.4769(3) 0.0321(5) Uani 1 1 d . U . . .
H10A H 0.1180 0.4276 0.4715 0.038 Uiso 1 1 calc R U . . .
F10 F 0.38604(7) 0.81015(6) 1.17818(13) 0.0317(3) Uani 1 1 d . U . . .
C11 C 0.16304(10) 0.52896(9) 0.4983(2) 0.0259(4) Uani 1 1 d . U . . .
F11 F 0.37117(6) 0.71927(5) 1.01107(12) 0.0289(3) Uani 1 1 d . U . . .
C12 C 0.08832(11) 0.56095(10) 0.5195(2) 0.0289(4) Uani 1 1 d . U . . .
H12A H 0.0411 0.5327 0.5180 0.035 Uiso 1 1 calc R U . . .
F12 F 0.28135(7) 0.86701(6) 1.04277(14) 0.0337(3) Uani 1 1 d . U . . .
C13 C 0.08356(10) 0.63198(11) 0.5423(2) 0.0293(4) Uani 1 1 d . U . . .
H13A H 0.0330 0.6533 0.5541 0.035 Uiso 1 1 calc R U . . .
C14 C 0.15331(10) 0.67333(9) 0.5480(2) 0.0248(4) Uani 1 1 d . U . . .
H14A H 0.1494 0.7227 0.5641 0.030 Uiso 1 1 calc R U . . .
C15 C 0.22765(10) 0.64436(9) 0.5310(2) 0.0201(4) Uani 1 1 d . U . . .
C16 C 0.23461(10) 0.57022(8) 0.4994(2) 0.0197(4) Uani 1 1 d . U . . .
C17 C 0.29778(9) 0.69259(8) 0.5622(2) 0.0181(3) Uani 1 1 d . U . . .
C18 C 0.30055(10) 0.75685(8) 0.4860(2) 0.0199(3) Uani 1 1 d . U . . .
H18A H 0.2566 0.7710 0.4149 0.024 Uiso 1 1 calc R U . . .
C19 C 0.36754(10) 0.79982(8) 0.5143(2) 0.0209(4) Uani 1 1 d . U . . .
H19A H 0.3700 0.8431 0.4607 0.025 Uiso 1 1 calc R U . . .
N20 N 0.42940(8) 0.78067(7) 0.61773(17) 0.0189(3) Uani 1 1 d . U . . .
C21 C 0.42536(10) 0.72102(8) 0.70056(19) 0.0194(3) Uani 1 1 d . U . . .
H21A H 0.4678 0.7100 0.7779 0.023 Uiso 1 1 calc R U . . .
C22 C 0.36107(9) 0.67654(8) 0.67419(19) 0.0184(3) Uani 1 1 d . U . . .
H22A H 0.3593 0.6345 0.7322 0.022 Uiso 1 1 calc R U . . .
C23 C 0.50355(10) 0.82476(9) 0.6434(2) 0.0230(4) Uani 1 1 d . U . . .
H23A H 0.5121 0.8394 0.7517 0.028 Uiso 1 1 calc R U . . .
H23B H 0.4965 0.8679 0.5800 0.028 Uiso 1 1 calc R U . . .
C24 C 0.57750(10) 0.78411(9) 0.6031(2) 0.0230(4) Uani 1 1 d . U . . .
H24A H 0.5809 0.7391 0.6603 0.028 Uiso 1 1 calc R U . . .
H24B H 0.6264 0.8119 0.6379 0.028 Uiso 1 1 calc R U . . .
C25 C 0.57798(10) 0.76759(9) 0.4324(2) 0.0240(4) Uani 1 1 d . U . . .
H25A H 0.5252 0.7817 0.3783 0.029 Uiso 1 1 calc R U . . .
H25B H 0.6199 0.7970 0.3923 0.029 Uiso 1 1 calc R U . . .
C26 C 0.59352(10) 0.69054(9) 0.3940(2) 0.0241(4) Uani 1 1 d . U . . .
H26A H 0.6083 0.6875 0.2887 0.029 Uiso 1 1 calc R U . . .
H26B H 0.6396 0.6726 0.4639 0.029 Uiso 1 1 calc R U . . .
C27 C 0.79498(13) 0.52080(11) 0.2419(3) 0.0366(5) Uani 1 1 d . U . . .
H27A H 0.7462 0.4928 0.2494 0.055 Uiso 1 1 calc R U . . .
H27B H 0.8057 0.5233 0.1351 0.055 Uiso 1 1 calc R U . . .
H27C H 0.7872 0.5685 0.2803 0.055 Uiso 1 1 calc R U . . .
C28 C 0.86317(12) 0.48770(10) 0.3321(3) 0.0350(5) Uani 1 1 d . U . . .
N29 N 0.91611(12) 0.46196(10) 0.4022(3) 0.0515(6) Uani 1 1 d . U . . .

loop_
_atom_site_aniso_label
_atom_site_aniso_U_11
_atom_site_aniso_U_22
_atom_site_aniso_U_33
_atom_site_aniso_U_23
_atom_site_aniso_U_13
_atom_site_aniso_U_12
P1 0.02065(17) 0.01883(18) 0.0228(2) 0.00151(14) -0.00030(15) -0.00326(14)
F1 0.0485(6) 0.0417(6) 0.0291(6) 0.0072(5) 0.0058(5) -0.0153(5)
N1 0.0155(6) 0.0192(6) 0.0232(7) -0.0050(5) 0.0019(5) 0.0001(5)
C2 0.0166(7) 0.0187(7) 0.0227(8) -0.0050(6) 0.0003(6) 0.0046(6)
P2 0.01625(16) 0.02563(18) 0.02029(19) -0.00070(15) 0.00224(13) 0.00198(15)
F2 0.0316(5) 0.0293(5) 0.0264(5) 0.0004(4) 0.0052(4) -0.0096(4)
F3 0.0205(4) 0.0307(5) 0.0376(6) 0.0058(4) -0.0036(4) -0.0051(4)
C3 0.0195(7) 0.0151(7) 0.0250(8) -0.0017(6) 0.0011(6) 0.0043(6)
C4 0.0177(7) 0.0145(6) 0.0227(8) -0.0058(6) 0.0036(6) 0.0007(5)
F4 0.0326(5) 0.0319(5) 0.0323(6) 0.0012(4) -0.0073(4) -0.0124(4)
F5 0.0284(5) 0.0221(4) 0.0475(7) -0.0014(4) -0.0070(5) 0.0023(4)
C5 0.0150(7) 0.0211(7) 0.0219(8) -0.0044(6) 0.0004(6) 0.0022(6)
F6 0.0407(6) 0.0262(5) 0.0468(7) -0.0053(5) 0.0122(5) 0.0036(5)
C6 0.0188(6) 0.0199(7) 0.0226(8) -0.0010(6) 0.0028(6) -0.0005(6)
C7 0.0183(7) 0.0207(7) 0.0242(8) -0.0009(6) 0.0007(6) -0.0008(6)
F7 0.0258(4) 0.0375(5) 0.0320(5) 0.0025(4) 0.0085(4) -0.0026(5)
C8 0.0240(8) 0.0172(7) 0.0343(9) -0.0008(7) 0.0040(7) 0.0004(6)
F8 0.0304(5) 0.0401(5) 0.0297(6) -0.0016(5) 0.0113(4) -0.0056(5)
F9 0.0200(4) 0.0375(5) 0.0272(5) -0.0052(4) -0.0019(4) 0.0064(4)
C9 0.0311(8) 0.0175(8) 0.0457(11) -0.0032(7) 0.0052(8) -0.0059(7)
C10 0.0260(8) 0.0219(8) 0.0479(12) 0.0012(7) 0.0024(8) -0.0085(7)
F10 0.0281(5) 0.0411(5) 0.0246(5) -0.0049(4) -0.0028(4) -0.0014(4)
C11 0.0207(7) 0.0248(8) 0.0320(9) 0.0024(7) 0.0019(7) -0.0025(6)
F11 0.0279(5) 0.0314(5) 0.0269(5) 0.0006(4) 0.0002(4) 0.0097(4)
C12 0.0160(7) 0.0329(9) 0.0376(10) 0.0024(8) 0.0016(7) -0.0024(7)
F12 0.0325(5) 0.0309(5) 0.0381(6) -0.0046(5) 0.0051(5) 0.0097(4)
C13 0.0158(7) 0.0380(10) 0.0340(10) 0.0034(8) 0.0018(7) 0.0035(7)
C14 0.0213(7) 0.0242(8) 0.0285(9) 0.0007(7) 0.0010(6) 0.0056(6)
C15 0.0185(7) 0.0222(7) 0.0195(8) 0.0017(6) 0.0015(6) 0.0026(6)
C16 0.0179(7) 0.0193(7) 0.0219(8) 0.0018(6) 0.0023(6) -0.0007(6)
C17 0.0186(7) 0.0161(7) 0.0203(7) -0.0028(5) 0.0055(6) 0.0040(6)
C18 0.0204(6) 0.0184(7) 0.0211(7) -0.0014(6) 0.0026(5) 0.0063(6)
C19 0.0228(7) 0.0166(7) 0.0238(8) -0.0009(6) 0.0042(6) 0.0022(6)
N20 0.0193(6) 0.0171(6) 0.0206(7) -0.0023(5) 0.0033(5) 0.0015(5)
C21 0.0199(7) 0.0196(7) 0.0190(8) -0.0019(6) 0.0040(6) 0.0027(6)
C22 0.0208(7) 0.0170(7) 0.0181(7) 0.0017(6) 0.0050(6) 0.0037(6)
C23 0.0223(7) 0.0189(7) 0.0274(9) -0.0019(6) 0.0010(6) -0.0045(6)
C24 0.0188(7) 0.0238(7) 0.0259(9) -0.0011(6) 0.0013(6) -0.0035(6)
C25 0.0210(7) 0.0247(8) 0.0268(8) 0.0002(6) 0.0043(6) -0.0051(6)
C26 0.0139(7) 0.0284(8) 0.0308(9) -0.0060(7) 0.0055(6) -0.0040(6)
C27 0.0366(10) 0.0362(10) 0.0358(11) 0.0017(8) -0.0017(9) 0.0029(8)
C28 0.0375(10) 0.0256(8) 0.0407(11) 0.0033(8) -0.0016(9) -0.0092(8)
N29 0.0448(10) 0.0328(8) 0.0708(14) 0.0158(8) -0.0204(9) -0.0101(8)

loop_
_atom_type_symbol
_atom_type_description
_atom_type_scat_dispersion_real
_atom_type_scat_dispersion_imag
_atom_type_scat_source
C C 0.0033 0.0016 'International Tables Vol C Tables 4.2.6.8 and 6.1.1.4'
H H 0.0000 0.0000 'International Tables Vol C Tables 4.2.6.8 and 6.1.1.4'
N N 0.0061 0.0033 'International Tables Vol C Tables 4.2.6.8 and 6.1.1.4'
F F 0.0171 0.0103 'International Tables Vol C Tables 4.2.6.8 and 6.1.1.4'
P P 0.1023 0.0942 'International Tables Vol C Tables 4.2.6.8 and 6.1.1.4'

loop_
_geom_angle_atom_site_label_1
_geom_angle_atom_site_label_2
_geom_angle_atom_site_label_3
_geom_angle
_geom_angle_site_symmetry_1
_geom_angle_site_symmetry_3
_geom_angle_publ_flag
F6 P1 F2 90.15(6) . . ?
F6 P1 F3 91.29(6) . . ?
F2 P1 F3 89.94(6) . . ?
F6 P1 F1 90.88(7) . . ?
F2 P1 F1 178.97(7) . . ?
F3 P1 F1 90.10(6) . . ?
F6 P1 F4 90.37(6) . . ?
F2 P1 F4 90.14(6) . . ?
F3 P1 F4 178.34(6) . . ?
F1 P1 F4 89.79(6) . . ?
F6 P1 F5 179.38(7) . . ?
F2 P1 F5 89.67(6) . . ?
F3 P1 F5 89.31(6) . . ?
F1 P1 F5 89.30(7) . . ?
F4 P1 F5 89.03(6) . . ?
C2 N1 C6 120.77(14) . . ?
C2 N1 C26 120.65(13) . . ?
C6 N1 C26 118.57(14) . . ?
N1 C2 C3 120.17(14) . . ?
N1 C2 H2A 119.9 . . ?
C3 C2 H2A 119.9 . . ?
F12 P2 F7 90.61(6) . . ?
F12 P2 F9 90.55(6) . . ?
F7 P2 F9 89.93(6) . . ?
F12 P2 F8 90.17(6) . . ?
F7 P2 F8 179.18(7) . . ?
F9 P2 F8 89.82(6) . . ?
F12 P2 F10 90.61(6) . . ?
F7 P2 F10 90.19(6) . . ?
F9 P2 F10 178.83(7) . . ?
F8 P2 F10 90.05(6) . . ?
F12 P2 F11 179.16(7) . . ?
F7 P2 F11 90.23(6) . . ?
F9 P2 F11 89.37(6) . . ?
F8 P2 F11 88.98(6) . . ?
F10 P2 F11 89.47(6) . . ?
C2 C3 C4 120.34(15) . . ?
C2 C3 H3A 119.8 . . ?
C4 C3 H3A 119.8 . . ?
C5 C4 C3 117.64(15) . . ?
C5 C4 C7 121.68(14) . . ?
C3 C4 C7 120.67(15) . . ?
C6 C5 C4 120.00(14) . . ?
C6 C5 H5A 120.0 . . ?
C4 C5 H5A 120.0 . . ?
N1 C6 C5 120.56(15) . . ?
N1 C6 H6A 119.7 . . ?
C5 C6 H6A 119.7 . . ?
C8 C7 C16 120.56(16) . . ?
C8 C7 C4 116.03(15) . . ?
C16 C7 C4 123.30(14) . . ?
C7 C8 C9 121.44(16) . . ?
C7 C8 H8A 119.3 . . ?
C9 C8 H8A 119.3 . . ?
C10 C9 C8 119.38(16) . . ?
C10 C9 H9A 120.3 . . ?
C8 C9 H9A 120.3 . . ?
C9 C10 C11 121.11(17) . . ?
C9 C10 H10A 119.4 . . ?
C11 C10 H10A 119.4 . . ?
C12 C11 C10 119.26(16) . . ?
C12 C11 C16 120.80(16) . . ?
C10 C11 C16 119.94(16) . . ?
C13 C12 C11 120.53(17) . . ?
C13 C12 H12A 119.7 . . ?
C11 C12 H12A 119.7 . . ?
C12 C13 C14 119.77(17) . . ?
C12 C13 H13A 120.1 . . ?
C14 C13 H13A 120.1 . . ?
C15 C14 C13 121.78(16) . . ?
C15 C14 H14A 119.1 . . ?
C13 C14 H14A 119.1 . . ?
C14 C15 C16 120.17(15) . . ?
C14 C15 C17 115.67(15) . . ?
C16 C15 C17 123.90(14) . . ?
C11 C16 C7 117.18(14) . . ?
C11 C16 C15 116.81(15) . . ?
C7 C16 C15 125.99(15) . . ?
C18 C17 C22 117.95(14) . . ?
C18 C17 C15 121.03(15) . . ?
C22 C17 C15 120.95(14) . . ?
C19 C18 C17 119.77(15) . . ?
C19 C18 H18A 120.1 . . ?
C17 C18 H18A 120.1 . . ?
N20 C19 C18 120.37(15) . . ?
N20 C19 H19A 119.8 . . ?
C18 C19 H19A 119.8 . . ?
C19 N20 C21 120.70(14) . . ?
C19 N20 C23 120.78(14) . . ?
C21 N20 C23 118.52(13) . . ?
N20 C21 C22 120.67(15) . . ?
N20 C21 H21A 119.7 . . ?
C22 C21 H21A 119.7 . . ?
C21 C22 C17 120.27(15) . . ?
C21 C22 H22A 119.9 . . ?
C17 C22 H22A 119.9 . . ?
N20 C23 C24 111.05(13) . . ?
N20 C23 H23A 109.4 . . ?
C24 C23 H23A 109.4 . . ?
N20 C23 H23B 109.4 . . ?
C24 C23 H23B 109.4 . . ?
H23A C23 H23B 108.0 . . ?
C23 C24 C25 114.98(14) . . ?
C23 C24 H24A 108.5 . . ?
C25 C24 H24A 108.5 . . ?
C23 C24 H24B 108.5 . . ?
C25 C24 H24B 108.5 . . ?
H24A C24 H24B 107.5 . . ?
C26 C25 C24 115.49(15) . . ?
C26 C25 H25A 108.4 . . ?
C24 C25 H25A 108.4 . . ?
C26 C25 H25B 108.4 . . ?
C24 C25 H25B 108.4 . . ?
H25A C25 H25B 107.5 . . ?
N1 C26 C25 111.86(14) . . ?
N1 C26 H26A 109.2 . . ?
C25 C26 H26A 109.2 . . ?
N1 C26 H26B 109.2 . . ?
C25 C26 H26B 109.2 . . ?
H26A C26 H26B 107.9 . . ?
C28 C27 H27A 109.5 . . ?
C28 C27 H27B 109.5 . . ?
H27A C27 H27B 109.5 . . ?
C28 C27 H27C 109.5 . . ?
H27A C27 H27C 109.5 . . ?
H27B C27 H27C 109.5 . . ?
N29 C28 C27 180.0(3) . . ?

loop_
_geom_bond_atom_site_label_1
_geom_bond_atom_site_label_2
_geom_bond_distance
_geom_bond_site_symmetry_2
_geom_bond_publ_flag
P1 F6 1.5867(12) . ?
P1 F2 1.5982(12) . ?
P1 F3 1.5995(10) . ?
P1 F1 1.5998(13) . ?
P1 F4 1.6087(11) . ?
P1 F5 1.6131(11) . ?
N1 C2 1.346(2) . ?
N1 C6 1.352(2) . ?
N1 C26 1.488(2) . ?
C2 C3 1.376(2) . ?
C2 H2A 0.9500 . ?
P2 F12 1.5927(11) . ?
P2 F7 1.6006(12) . ?
P2 F9 1.6019(11) . ?
P2 F8 1.6060(12) . ?
P2 F10 1.6065(11) . ?
P2 F11 1.6094(11) . ?
C3 C4 1.397(2) . ?
C3 H3A 0.9500 . ?
C4 C5 1.394(2) . ?
C4 C7 1.488(2) . ?
C5 C6 1.374(2) . ?
C5 H5A 0.9500 . ?
C6 H6A 0.9500 . ?
C7 C8 1.374(2) . ?
C7 C16 1.435(2) . ?
C8 C9 1.410(3) . ?
C8 H8A 0.9500 . ?
C9 C10 1.359(3) . ?
C9 H9A 0.9500 . ?
C10 C11 1.427(3) . ?
C10 H10A 0.9500 . ?
C11 C12 1.417(3) . ?
C11 C16 1.426(2) . ?
C12 C13 1.365(3) . ?
C12 H12A 0.9500 . ?
C13 C14 1.398(3) . ?
C13 H13A 0.9500 . ?
C14 C15 1.379(2) . ?
C14 H14A 0.9500 . ?
C15 C16 1.440(2) . ?
C15 C17 1.485(2) . ?
C17 C18 1.395(2) . ?
C17 C22 1.397(2) . ?
C18 C19 1.382(2) . ?
C18 H18A 0.9500 . ?
C19 N20 1.349(2) . ?
C19 H19A 0.9500 . ?
N20 C21 1.352(2) . ?
N20 C23 1.488(2) . ?
C21 C22 1.363(2) . ?
C21 H21A 0.9500 . ?
C22 H22A 0.9500 . ?
C23 C24 1.529(2) . ?
C23 H23A 0.9900 . ?
C23 H23B 0.9900 . ?
C24 C25 1.541(3) . ?
C24 H24A 0.9900 . ?
C24 H24B 0.9900 . ?
C25 C26 1.527(2) . ?
C25 H25A 0.9900 . ?
C25 H25B 0.9900 . ?
C26 H26A 0.9900 . ?
C26 H26B 0.9900 . ?
C27 C28 1.456(3) . ?
C27 H27A 0.9800 . ?
C27 H27B 0.9800 . ?
C27 H27C 0.9800 . ?
C28 N29 1.131(3) . ?
